data_8105070
loop_
_publ_author_name
'Du, Chao-Jun'
'Wang, Zong-Dong'
'Zhu, Da-Feng'
'Zhu, Yuan-Liang'
'Zeng, Yan'

_publ_section_title
;
 Crystal structure of 3-iodophthalic acid, C8H5IO4
;
_journal_issue 1
_journal_name_full 'Zeitschrift f\"ur Kristallographie - New Crystal Structures'
_journal_page_first 243
_journal_page_last 244
_journal_paper_doi 10.1515/ncrs-2019-0598
_journal_volume 235
_journal_year 2019
_chemical_formula_moiety 'C8 H5 I O4'
_chemical_formula_sum 'C8 H5 I O4'
_chemical_formula_weight 292.03
_space_group_crystal_system triclinic
_space_group_IT_number 2
_space_group_name_Hall '-P 1'
_space_group_name_H-M_alt 'P -1'
_symmetry_Int_Tables_number 2
_atom_sites_solution_primary dual
_cell_angle_alpha 99.906(3)
_cell_angle_beta 97.718(3)
_cell_angle_gamma 105.651(3)
_cell_formula_units_Z 2
_cell_length_a 4.5570(3)
_cell_length_b 7.7720(5)
_cell_length_c 12.7660(8)
_cell_measurement_reflns_used 4885
_cell_measurement_temperature 150(2)
_cell_measurement_theta_max 26.355
_cell_measurement_theta_min 2.914
_cell_volume 421.02(5)
_computing_cell_refinement 'SAINT v8.37A (Bruker, 2015) [1]'
_computing_data_reduction 'SAINT v8.37A (Bruker, 2015) [1]'
_computing_molecular_graphics 'Olex2 (Dolomanov et al., 2009) [4]'
_computing_publication_material 'Olex2 (Dolomanov et al., 2009) [4]'
_computing_structure_refinement 'olex2.refine (Bourhis et al., 2015) [3]'
_computing_structure_solution 'ShelXT (Sheldrick, 2015) [2]'
_diffrn_ambient_temperature 149.99
_diffrn_measured_fraction_theta_full 0.9988
_diffrn_measured_fraction_theta_max 0.9988
_diffrn_measurement_device 'Bruker APEX-II diffractometer'
_diffrn_measurement_device_type 'Bruker APEX-II CCD'
_diffrn_measurement_method '\f and \w scans'
_diffrn_radiation_monochromator graphite
_diffrn_radiation_type 'Mo K\a'
_diffrn_radiation_wavelength 0.71073
_diffrn_reflns_av_R_equivalents 0.0388
_diffrn_reflns_av_unetI/netI 0.0292
_diffrn_reflns_limit_h_max 5
_diffrn_reflns_limit_h_min -5
_diffrn_reflns_limit_k_max 9
_diffrn_reflns_limit_k_min -9
_diffrn_reflns_limit_l_max 15
_diffrn_reflns_limit_l_min -15
_diffrn_reflns_number 8356
_diffrn_reflns_theta_full 26.3992
_diffrn_reflns_theta_max 26.40
_diffrn_reflns_theta_min 2.79
_exptl_absorpt_coefficient_mu 3.779
_exptl_absorpt_correction_T_max 0.7454
_exptl_absorpt_correction_T_min 0.6141
_exptl_absorpt_correction_type multi-scan
_exptl_absorpt_process_details
;
SADABS-2016/2 (Bruker,2016/2) was used for absorption correction.
wR2(int) was 0.0736 before and 0.0524 after correction.
The Ratio of minimum to maximum transmission is 0.8239.
The \l/2 correction factor is Not present.
;
_exptl_crystal_colour colorless
_exptl_crystal_density_diffrn 2.3034
_exptl_crystal_description needle
_exptl_crystal_F_000 275.3329
_exptl_crystal_size_max 0.35
_exptl_crystal_size_mid 0.2
_exptl_crystal_size_min 0.1
_refine_diff_density_max 0.4738
_refine_diff_density_min -0.5887
_refine_diff_density_rms 0.1394
_refine_ls_d_res_high 0.7993
_refine_ls_d_res_low 7.3034
_refine_ls_goodness_of_fit_ref 1.0509
_refine_ls_hydrogen_treatment constr
_refine_ls_matrix_type full
_refine_ls_number_constraints 10
_refine_ls_number_parameters 120
_refine_ls_number_reflns 1724
_refine_ls_number_restraints 0
_refine_ls_restrained_S_all 1.0509
_refine_ls_R_factor_all 0.0244
_refine_ls_R_factor_gt 0.0191
_refine_ls_shift/su_max 0.0000
_refine_ls_shift/su_mean 0.0000
_refine_ls_structure_factor_coef Fsqd
_refine_ls_weighting_details 'w=1/[\s^2^(Fo^2^)+(0.0171P)^2^+0.2727P] where P=(Fo^2^+2Fc^2^)/3'
_refine_ls_weighting_scheme calc
_refine_ls_wR_factor_gt 0.0410
_refine_ls_wR_factor_ref 0.0433
_reflns_Friedel_coverage 0.0
_reflns_limit_h_max 5
_reflns_limit_h_min -5
_reflns_limit_k_max 9
_reflns_limit_k_min -9
_reflns_limit_l_max 15
_reflns_limit_l_min 0
_reflns_number_gt 1565
_reflns_number_total 1724
_reflns_threshold_expression I>=2u(I)
_cod_data_source_file suppl_ncrs-2019-0598_suppl.cif
_cod_data_source_block 1
_cod_database_code 8105070
_olex2_refinement_description
;
1. Fixed Uiso
 At 1.2 times of:
  All C(H) groups
 At 1.5 times of:
  All O(H) groups
2.a Aromatic/amide H refined with riding coordinates:
 C5(H5), C4(H4), C3(H3)
2.b Idealised tetrahedral OH refined as rotating group:
 O1(H1), O3(H3a)
;
_olex2_submission_special_instructions 'No special instructions were received'

loop_
_space_group_symop_id
_space_group_symop_operation_xyz
1 x,y,z
2 -x,-y,-z

loop_
_atom_site_label
_atom_site_type_symbol
_atom_site_fract_x
_atom_site_fract_y
_atom_site_fract_z
_atom_site_U_iso_or_equiv
_atom_site_adp_type
_atom_site_occupancy
_atom_site_refinement_flags_posn
C1 C 0.4001(6) 0.2386(3) 0.2537(2) 0.0105(5) Uani 1.000000 .
C2 C 0.2755(6) 0.2963(4) 0.3436(2) 0.0119(5) Uani 1.000000 .
C3 C 0.2739(6) 0.4767(4) 0.3720(2) 0.0157(6) Uani 1.000000 .
H3 H 0.1848(6) 0.5140(4) 0.4317(2) 0.0188(7) Uiso 1.000000 R
C4 C 0.4023(7) 0.6025(4) 0.3132(2) 0.0186(6) Uani 1.000000 .
H4 H 0.4029(7) 0.7262(4) 0.3334(2) 0.0223(7) Uiso 1.000000 R
C5 C 0.5291(6) 0.5487(4) 0.2253(2) 0.0162(6) Uani 1.000000 .
H5 H 0.6188(6) 0.6354(4) 0.1856(2) 0.0195(7) Uiso 1.000000 R
C6 C 0.5249(6) 0.3672(4) 0.1954(2) 0.0131(5) Uani 1.000000 .
C7 C 0.4006(6) 0.0442(4) 0.2180(2) 0.0113(5) Uani 1.000000 .
C8 C 0.1524(6) 0.1640(4) 0.4105(2) 0.0122(5) Uani 1.000000 .
I1 I 0.69137(4) 0.29139(3) 0.054076(16) 0.01835(7) Uani 1.000000 .
O1 O 0.1312(4) -0.0804(2) 0.16793(16) 0.0154(4) Uani 1.000000 .
H1 H -0.0148(9) -0.0349(15) 0.174(2) 0.0231(6) Uiso 1.000000 GR
O2 O 0.6351(4) -0.0001(3) 0.22628(17) 0.0165(4) Uani 1.000000 .
O3 O -0.0210(5) 0.2187(3) 0.47517(17) 0.0181(4) Uani 1.000000 .
H3a H -0.073(7) 0.142(2) 0.514(2) 0.0271(6) Uiso 1.000000 GR
O4 O 0.2127(4) 0.0194(2) 0.40536(16) 0.0162(4) Uani 1.000000 .

loop_
_atom_site_aniso_label
_atom_site_aniso_U_11
_atom_site_aniso_U_22
_atom_site_aniso_U_33
_atom_site_aniso_U_12
_atom_site_aniso_U_13
_atom_site_aniso_U_23
C1 0.0095(12) 0.0115(12) 0.0121(14) 0.0042(10) 0.0019(10) 0.0050(10)
C2 0.0117(12) 0.0126(13) 0.0113(14) 0.0029(10) 0.0015(10) 0.0041(11)
C3 0.0204(14) 0.0146(13) 0.0136(15) 0.0063(11) 0.0067(11) 0.0027(11)
C4 0.0261(15) 0.0097(13) 0.0207(17) 0.0068(12) 0.0044(12) 0.0030(12)
C5 0.0202(14) 0.0135(13) 0.0146(15) 0.0027(11) 0.0023(11) 0.0066(11)
C6 0.0120(12) 0.0168(13) 0.0097(14) 0.0026(11) 0.0029(10) 0.0031(11)
C7 0.0153(13) 0.0133(13) 0.0077(14) 0.0040(11) 0.0071(10) 0.0055(11)
C8 0.0115(12) 0.0128(13) 0.0108(14) 0.0024(10) 0.0014(10) 0.0008(11)
I1 0.02229(11) 0.02095(11) 0.01516(11) 0.00656(8) 0.01006(7) 0.00763(7)
O1 0.0113(9) 0.0157(10) 0.0198(11) 0.0064(8) 0.0045(8) 0.0003(8)
O2 0.0134(9) 0.0190(10) 0.0221(12) 0.0094(8) 0.0080(8) 0.0070(9)
O3 0.0265(11) 0.0142(10) 0.0210(12) 0.0102(9) 0.0155(9) 0.0085(9)
O4 0.0226(10) 0.0147(10) 0.0179(11) 0.0094(8) 0.0111(8) 0.0088(8)

loop_
_atom_type_symbol
_atom_type_scat_dispersion_real
_atom_type_scat_dispersion_imag
_atom_type_scat_Cromer_Mann_a1
_atom_type_scat_Cromer_Mann_a2
_atom_type_scat_Cromer_Mann_a3
_atom_type_scat_Cromer_Mann_a4
_atom_type_scat_Cromer_Mann_b1
_atom_type_scat_Cromer_Mann_b2
_atom_type_scat_Cromer_Mann_b3
_atom_type_scat_Cromer_Mann_b4
_atom_type_scat_Cromer_Mann_c
_atom_type_scat_source
_atom_type_scat_dispersion_source
I -0.41187 1.83264 20.14720 18.99490 7.51380 2.27350 4.34700 0.38140 27.76600 66.87760 4.07119989395 'International Tables Volume C Table 6.1.1.4 (pp. 500-502)' 'Henke, Gullikson and Davis, At. Data and Nucl. Data Tables, 1993, 54, 2'
H 0.00000 0.00000 0.49300 0.32291 0.14019 0.04081 10.51090 26.12570 3.14236 57.79970 0.0030380000826 'International Tables Volume C Table 6.1.1.4 (pp. 500-502)' 'Henke, Gullikson and Davis, At. Data and Nucl. Data Tables, 1993, 54, 2'
C 0.00347 0.00161 2.31000 1.02000 1.58860 0.86500 20.84390 10.20750 0.56870 51.65120 0.215599998832 'International Tables Volume C Table 6.1.1.4 (pp. 500-502)' 'Henke, Gullikson and Davis, At. Data and Nucl. Data Tables, 1993, 54, 2'
O 0.01158 0.00611 3.04850 2.28680 1.54630 0.86700 13.27710 5.70110 0.32390 32.90890 0.250800013542 'International Tables Volume C Table 6.1.1.4 (pp. 500-502)' 'Henke, Gullikson and Davis, At. Data and Nucl. Data Tables, 1993, 54, 2'

loop_
_geom_angle_atom_site_label_1
_geom_angle_atom_site_label_2
_geom_angle_atom_site_label_3
_geom_angle
_geom_angle_site_symmetry_1
_geom_angle_site_symmetry_3
C6 C1 C2 118.3(2) . .
C7 C1 C2 122.5(2) . .
C7 C1 C6 119.1(2) . .
C3 C2 C1 120.4(2) . .
C8 C2 C1 119.7(2) . .
C8 C2 C3 119.9(2) . .
H3 C3 C2 119.93(16) . .
C4 C3 C2 120.1(3) . .
C4 C3 H3 119.93(16) . .
H4 C4 C3 119.88(16) . .
C5 C4 C3 120.2(3) . .
C5 C4 H4 119.88(16) . .
H5 C5 C4 120.15(16) . .
C6 C5 C4 119.7(3) . .
C6 C5 H5 120.15(16) . .
C5 C6 C1 121.2(3) . .
I1 C6 C1 121.2(2) . .
I1 C6 C5 117.5(2) . .
O1 C7 C1 117.8(2) . .
O2 C7 C1 122.6(2) . .
O2 C7 O1 119.4(2) . .
O3 C8 C2 113.9(2) . .
O4 C8 C2 122.2(2) . .
O4 C8 O3 123.9(3) . .
H1 O1 C7 109.5 . .
H3a O3 C8 109.5 . .

loop_
_geom_bond_atom_site_label_1
_geom_bond_atom_site_label_2
_geom_bond_distance
_geom_bond_site_symmetry_2
C1 C2 1.406(4) .
C1 C6 1.393(4) .
C1 C7 1.502(4) .
C2 C3 1.389(4) .
C2 C8 1.490(4) .
C3 H3 0.9500 .
C3 C4 1.387(4) .
C4 H4 0.9500 .
C4 C5 1.382(4) .
C5 H5 0.9500 .
C5 C6 1.391(4) .
C6 I1 2.102(3) .
C7 O1 1.337(3) .
C7 O2 1.205(3) .
C8 O3 1.313(3) .
C8 O4 1.221(3) .
O1 H1 0.8400 .
O3 H3a 0.8400 .
